data_7024773
loop_
_publ_author_name
'Chen, Pingping'
'Chen, Yanhui'
'Zhou, Yuhan'
'Peng, Ying'
'Qu, Jingping'
'Hidai, Masanobu'

_publ_section_title
;
 Heterometallic cubane-type clusters [M'Mo3S4] (M' = Au, Ag and Cu):
 synthesis, structures and electrochemical properties.
;
_journal_issue 24
_journal_name_full 'Dalton transactions (Cambridge, England : 2003)'
_journal_page_first 5658
_journal_page_last 5663
_journal_paper_doi 10.1039/b921176d
_journal_volume 39
_journal_year 2010
_chemical_formula_moiety 'C31 H47 Cl2 Cu F6 I Mo3 P S4'
_chemical_formula_sum 'C31 H47 Cl2 Cu F6 I Mo3 P S4'
_chemical_formula_weight 1242.06
_chemical_name_systematic
;
?
;
_space_group_IT_number 61
_symmetry_cell_setting orthorhombic
_symmetry_space_group_name_Hall '-P 2ac 2ab'
_symmetry_space_group_name_H-M 'P b c a'
_atom_sites_solution_hydrogens geom
_atom_sites_solution_primary direct
_atom_sites_solution_secondary difmap
_audit_creation_method SHELXL-97
_cell_angle_alpha 90.00
_cell_angle_beta 90.00
_cell_angle_gamma 90.00
_cell_formula_units_Z 8
_cell_length_a 16.6670(19)
_cell_length_b 15.708(2)
_cell_length_c 32.903(4)
_cell_measurement_reflns_used 9177
_cell_measurement_temperature 293(2)
_cell_measurement_theta_max 25.19
_cell_measurement_theta_min 2.17
_cell_volume 8614.2(18)
_computing_cell_refinement 'Bruker SMART'
_computing_data_collection 'Bruker SMART'
_computing_data_reduction 'Bruker SAINT'
_computing_molecular_graphics 'Bruker SHELXTL'
_computing_publication_material 'Bruker SHELXTL'
_computing_structure_refinement 'SHELXL-97 (Sheldrick, 1997)'
_computing_structure_solution 'SHELXS-97 (Sheldrick, 1990)'
_diffrn_ambient_temperature 293(2)
_diffrn_measured_fraction_theta_full 0.991
_diffrn_measured_fraction_theta_max 0.991
_diffrn_measurement_device_type 'CCD area detector'
_diffrn_measurement_method 'phi and omega scans '
_diffrn_radiation_monochromator graphite
_diffrn_radiation_source 'fine-focus sealed tube'
_diffrn_radiation_type MoK\a
_diffrn_radiation_wavelength 0.71073
_diffrn_reflns_av_R_equivalents 0.0744
_diffrn_reflns_av_sigmaI/netI 0.0544
_diffrn_reflns_limit_h_max 19
_diffrn_reflns_limit_h_min -20
_diffrn_reflns_limit_k_max 18
_diffrn_reflns_limit_k_min -16
_diffrn_reflns_limit_l_max 39
_diffrn_reflns_limit_l_min -39
_diffrn_reflns_number 42900
_diffrn_reflns_theta_full 25.25
_diffrn_reflns_theta_max 25.25
_diffrn_reflns_theta_min 1.89
_exptl_absorpt_coefficient_mu 2.461
_exptl_absorpt_correction_T_max 0.7091
_exptl_absorpt_correction_T_min 0.4711
_exptl_absorpt_correction_type empirical
_exptl_absorpt_process_details SADABS
_exptl_crystal_colour BROWN
_exptl_crystal_density_diffrn 1.915
_exptl_crystal_density_method 'not measured'
_exptl_crystal_description BLOCK
_exptl_crystal_F_000 4864
_exptl_crystal_size_max 0.36
_exptl_crystal_size_mid 0.20
_exptl_crystal_size_min 0.15
_refine_diff_density_max 0.914
_refine_diff_density_min -0.877
_refine_diff_density_rms 0.138
_refine_ls_extinction_method none
_refine_ls_goodness_of_fit_ref 1.101
_refine_ls_hydrogen_treatment constr
_refine_ls_matrix_type full
_refine_ls_number_parameters 422
_refine_ls_number_reflns 7727
_refine_ls_number_restraints 1
_refine_ls_restrained_S_all 1.101
_refine_ls_R_factor_all 0.0771
_refine_ls_R_factor_gt 0.0535
_refine_ls_shift/su_max 0.001
_refine_ls_shift/su_mean 0.000
_refine_ls_structure_factor_coef Fsqd
_refine_ls_weighting_details 'calc w=1/[\s^2^(Fo^2^)+(0.0855P)^2^+6.5879P] where P=(Fo^2^+2Fc^2^)/3'
_refine_ls_weighting_scheme calc
_refine_ls_wR_factor_gt 0.1470
_refine_ls_wR_factor_ref 0.1583
_reflns_number_gt 5679
_reflns_number_total 7727
_reflns_threshold_expression >2sigma(I)
_cod_data_source_file b921176d.txt
_cod_data_source_block ds2
_cod_depositor_comments
;
The following automatic conversions were performed:

'_symmetry_cell_setting' value 'Orthorhombic' changed to
'orthorhombic' according to
/home/saulius/struct/CIF-dictionaries/cif_core.dic dictionary named
'cif_core.dic' version 2.4.2 from 2011-04-26.

Automatic conversion script
Id: cif_fix_values 1891 2012-01-12 08:04:46Z andrius 
;
_cod_original_sg_symbol_H-M 'Pbca '
_cod_database_code 7024773

loop_
_symmetry_equiv_pos_as_xyz
'x, y, z'
'-x+1/2, -y, z+1/2'
'-x, y+1/2, -z+1/2'
'x+1/2, -y+1/2, -z'
'-x, -y, -z'
'x-1/2, y, -z-1/2'
'x, -y-1/2, z-1/2'
'-x-1/2, y-1/2, z'

loop_
_atom_site_label
_atom_site_type_symbol
_atom_site_fract_x
_atom_site_fract_y
_atom_site_fract_z
_atom_site_U_iso_or_equiv
_atom_site_adp_type
_atom_site_occupancy
_atom_site_symmetry_multiplicity
_atom_site_calc_flag
_atom_site_refinement_flags
_atom_site_disorder_assembly
_atom_site_disorder_group
Cu1 Cu 0.38090(6) 0.61050(7) 0.06814(3) 0.0566(3) Uani 1 1 d . A .
Mo1 Mo 0.38049(3) 0.73661(4) 0.130831(18) 0.03923(17) Uani 1 1 d . A .
Mo2 Mo 0.51580(3) 0.63059(4) 0.120838(18) 0.04188(18) Uani 1 1 d . A .
Mo3 Mo 0.48103(3) 0.75652(4) 0.062416(17) 0.03716(17) Uani 1 1 d . . .
S1 S 0.38635(10) 0.59008(13) 0.13772(6) 0.0494(5) Uani 1 1 d . A .
S2 S 0.34207(10) 0.75287(13) 0.06412(6) 0.0470(4) Uani 1 1 d . A .
S3 S 0.51602(10) 0.61579(13) 0.05103(6) 0.0468(4) Uani 1 1 d . A .
S4 S 0.51415(10) 0.77717(13) 0.12992(5) 0.0455(4) Uani 1 1 d . A .
I1 I 0.29723(4) 0.51792(5) 0.025397(19) 0.0774(2) Uani 1 1 d . . .
C21 C 0.4622(4) 0.8439(5) 0.0051(2) 0.0515(19) Uani 1 1 d . A .
C22 C 0.4915(4) 0.8953(5) 0.0374(2) 0.0503(18) Uani 1 1 d . A .
C23 C 0.5707(4) 0.8676(5) 0.0462(3) 0.057(2) Uani 1 1 d . A .
C24 C 0.5899(5) 0.7990(5) 0.0200(3) 0.060(2) Uani 1 1 d . A .
C25 C 0.5221(6) 0.7833(6) -0.0050(3) 0.066(2) Uani 1 1 d . A .
C26 C 0.3859(5) 0.8568(7) -0.0174(3) 0.078(3) Uani 1 1 d . . .
H26A H 0.3946 0.8957 -0.0395 0.117 Uiso 1 1 calc R A .
H26B H 0.3461 0.8798 0.0006 0.117 Uiso 1 1 calc R . .
H26C H 0.3675 0.8032 -0.0280 0.117 Uiso 1 1 calc R . .
C27 C 0.4500(6) 0.9699(6) 0.0548(3) 0.075(3) Uani 1 1 d . . .
H27A H 0.4637 1.0199 0.0395 0.112 Uiso 1 1 calc R A .
H27B H 0.4664 0.9773 0.0826 0.112 Uiso 1 1 calc R . .
H27C H 0.3931 0.9611 0.0538 0.112 Uiso 1 1 calc R . .
C28 C 0.6279(6) 0.9094(7) 0.0745(3) 0.087(3) Uani 1 1 d . . .
H28A H 0.6570 0.9529 0.0603 0.130 Uiso 1 1 calc R A .
H28B H 0.6648 0.8678 0.0849 0.130 Uiso 1 1 calc R . .
H28C H 0.5988 0.9345 0.0966 0.130 Uiso 1 1 calc R . .
C29 C 0.6682(6) 0.7557(7) 0.0165(4) 0.099(4) Uani 1 1 d . . .
H29A H 0.7012 0.7856 -0.0026 0.148 Uiso 1 1 calc R A .
H29B H 0.6601 0.6983 0.0073 0.148 Uiso 1 1 calc R . .
H29C H 0.6941 0.7550 0.0426 0.148 Uiso 1 1 calc R . .
C30 C 0.5195(8) 0.7213(8) -0.0392(3) 0.104(4) Uani 1 1 d . . .
H30A H 0.5393 0.7480 -0.0635 0.155 Uiso 1 1 calc R A .
H30B H 0.4651 0.7030 -0.0435 0.155 Uiso 1 1 calc R . .
H30C H 0.5523 0.6729 -0.0327 0.155 Uiso 1 1 calc R . .
P1 P 0.55236(16) 1.1459(2) 0.15618(8) 0.0868(9) Uani 1 1 d . . .
F1 F 0.5095(10) 1.0917(13) 0.1856(4) 0.285(8) Uani 1 1 d . . .
F2 F 0.5933(10) 1.0738(13) 0.1371(5) 0.325(11) Uani 1 1 d . . .
F3 F 0.5992(7) 1.2067(11) 0.1318(6) 0.291(10) Uani 1 1 d . . .
F4 F 0.5056(7) 1.2141(11) 0.1730(7) 0.319(12) Uani 1 1 d . . .
F5 F 0.6206(6) 1.1435(11) 0.1846(4) 0.248(7) Uani 1 1 d . . .
F6 F 0.4875(6) 1.1319(10) 0.1264(4) 0.227(6) Uani 1 1 d . . .
C31 C 0.8288(11) 0.4378(10) 0.2139(5) 0.155(6) Uani 1 1 d . . .
H31A H 0.8691 0.4129 0.1963 0.187 Uiso 1 1 calc R . .
H31B H 0.8411 0.4977 0.2173 0.187 Uiso 1 1 calc R . .
Cl1 Cl 0.8291(4) 0.3896(5) 0.25831(15) 0.237(3) Uani 1 1 d . . .
Cl2 Cl 0.7354(4) 0.4263(7) 0.1925(3) 0.304(5) Uani 1 1 d . . .
C1 C 0.3139(12) 0.8632(10) 0.1529(5) 0.041(3) Uiso 0.50 1 d P A 1
C2 C 0.2518(10) 0.8036(14) 0.1447(5) 0.042(4) Uiso 0.50 1 d P A 1
C3 C 0.2641(10) 0.7350(11) 0.1724(6) 0.044(5) Uiso 0.50 1 d P A 1
C4 C 0.3311(14) 0.7592(16) 0.1976(6) 0.064(5) Uiso 0.50 1 d P A 1
C5 C 0.3608(9) 0.8329(14) 0.1847(6) 0.047(4) Uiso 0.50 1 d P A 1
C6 C 0.3255(14) 0.9528(16) 0.1383(7) 0.098(7) Uiso 0.50 1 d P A 1
H6A H 0.2911 0.9902 0.1534 0.147 Uiso 0.50 1 calc PR A 1
H6B H 0.3125 0.9562 0.1100 0.147 Uiso 0.50 1 calc PR A 1
H6C H 0.3804 0.9693 0.1423 0.147 Uiso 0.50 1 calc PR A 1
C7 C 0.1864(10) 0.8258(13) 0.1161(5) 0.066(4) Uiso 0.50 1 d P A 1
H7A H 0.1433 0.8525 0.1307 0.099 Uiso 0.50 1 calc PR A 1
H7B H 0.1669 0.7749 0.1032 0.099 Uiso 0.50 1 calc PR A 1
H7C H 0.2064 0.8642 0.0958 0.099 Uiso 0.50 1 calc PR A 1
C8 C 0.1996(12) 0.6660(14) 0.1690(7) 0.081(5) Uiso 0.50 1 d P A 1
H8A H 0.1582 0.6765 0.1887 0.122 Uiso 0.50 1 calc PR A 1
H8B H 0.2232 0.6113 0.1739 0.122 Uiso 0.50 1 calc PR A 1
H8C H 0.1768 0.6671 0.1422 0.122 Uiso 0.50 1 calc PR A 1
C9 C 0.3460(14) 0.6856(16) 0.2301(7) 0.096(7) Uiso 0.50 1 d P A 1
H9A H 0.3238 0.7021 0.2558 0.145 Uiso 0.50 1 calc PR A 1
H9B H 0.4026 0.6760 0.2330 0.145 Uiso 0.50 1 calc PR A 1
H9C H 0.3206 0.6341 0.2210 0.145 Uiso 0.50 1 calc PR A 1
C10 C 0.4253(12) 0.8751(14) 0.2088(7) 0.089(6) Uiso 0.50 1 d P A 1
H10A H 0.4014 0.9107 0.2292 0.133 Uiso 0.50 1 calc PR A 1
H10B H 0.4579 0.9092 0.1911 0.133 Uiso 0.50 1 calc PR A 1
H10C H 0.4579 0.8325 0.2217 0.133 Uiso 0.50 1 calc PR A 1
C1' C 0.2768(15) 0.8327(15) 0.1473(6) 0.056(4) Uiso 0.50 1 d P A 2
C2' C 0.2540(11) 0.7517(15) 0.1600(7) 0.057(6) Uiso 0.50 1 d P A 2
C3' C 0.3108(9) 0.7286(10) 0.1930(4) 0.035(3) Uiso 0.50 1 d P A 2
C4' C 0.3696(9) 0.7909(13) 0.1970(5) 0.045(3) Uiso 0.50 1 d P A 2
C5' C 0.3479(13) 0.8589(13) 0.1674(8) 0.058(4) Uiso 0.50 1 d P A 2
C6' C 0.2305(19) 0.885(2) 0.1198(10) 0.138(10) Uiso 0.50 1 d P A 2
H6'A H 0.1937 0.9194 0.1352 0.207 Uiso 0.50 1 calc PR A 2
H6'B H 0.2011 0.8493 0.1015 0.207 Uiso 0.50 1 calc PR A 2
H6'C H 0.2660 0.9213 0.1047 0.207 Uiso 0.50 1 calc PR A 2
C7' C 0.1831(18) 0.710(2) 0.1466(10) 0.137(10) Uiso 0.50 1 d P A 2
H7'A H 0.1389 0.7260 0.1635 0.205 Uiso 0.50 1 calc PR A 2
H7'B H 0.1907 0.6491 0.1482 0.205 Uiso 0.50 1 calc PR A 2
H7'C H 0.1720 0.7252 0.1189 0.205 Uiso 0.50 1 calc PR A 2
C8' C 0.2966(15) 0.6507(17) 0.2196(8) 0.110(8) Uiso 0.50 1 d P A 2
H8'A H 0.2651 0.6665 0.2428 0.165 Uiso 0.50 1 calc PR A 2
H8'B H 0.3473 0.6283 0.2285 0.165 Uiso 0.50 1 calc PR A 2
H8'C H 0.2686 0.6081 0.2042 0.165 Uiso 0.50 1 calc PR A 2
C9' C 0.4297(13) 0.8006(16) 0.2293(7) 0.096(6) Uiso 0.50 1 d P A 2
H9'A H 0.4045 0.8236 0.2532 0.144 Uiso 0.50 1 calc PR A 2
H9'B H 0.4712 0.8385 0.2203 0.144 Uiso 0.50 1 calc PR A 2
H9'C H 0.4525 0.7460 0.2356 0.144 Uiso 0.50 1 calc PR A 2
C10' C 0.3943(19) 0.939(2) 0.1673(11) 0.149(11) Uiso 0.50 1 d P A 2
H10D H 0.3700 0.9791 0.1857 0.223 Uiso 0.50 1 calc PR A 2
H10E H 0.3946 0.9628 0.1404 0.223 Uiso 0.50 1 calc PR A 2
H10F H 0.4485 0.9281 0.1757 0.223 Uiso 0.50 1 calc PR A 2
C11 C 0.6111(11) 0.5142(12) 0.1198(5) 0.046(4) Uiso 0.50 1 d PD A 1
C12 C 0.6552(11) 0.5913(15) 0.1215(6) 0.050(6) Uiso 0.50 1 d P A 1
C13 C 0.6332(14) 0.6186(14) 0.1608(7) 0.061(6) Uiso 0.50 1 d P A 1
C14 C 0.5740(11) 0.5724(15) 0.1801(5) 0.049(4) Uiso 0.50 1 d P A 1
C15 C 0.5617(9) 0.5049(10) 0.1539(6) 0.039(3) Uiso 0.50 1 d PD A 1
C16 C 0.6099(10) 0.4382(12) 0.0919(6) 0.069(5) Uiso 0.50 1 d P A 1
H16A H 0.6525 0.3999 0.0992 0.103 Uiso 0.50 1 calc PR A 1
H16B H 0.6172 0.4567 0.0643 0.103 Uiso 0.50 1 calc PR A 1
H16C H 0.5593 0.4094 0.0943 0.103 Uiso 0.50 1 calc PR A 1
C17 C 0.7178(10) 0.6041(13) 0.0909(5) 0.062(4) Uiso 0.50 1 d P A 1
H17A H 0.7669 0.5787 0.1001 0.093 Uiso 0.50 1 calc PR A 1
H17B H 0.7258 0.6639 0.0867 0.093 Uiso 0.50 1 calc PR A 1
H17C H 0.7017 0.5779 0.0658 0.093 Uiso 0.50 1 calc PR A 1
C18 C 0.6800(15) 0.7012(16) 0.1752(8) 0.097(7) Uiso 0.50 1 d P A 1
H18A H 0.7257 0.6847 0.1912 0.146 Uiso 0.50 1 calc PR A 1
H18B H 0.6450 0.7361 0.1914 0.146 Uiso 0.50 1 calc PR A 1
H18C H 0.6977 0.7328 0.1519 0.146 Uiso 0.50 1 calc PR A 1
C19 C 0.5489(14) 0.5936(17) 0.2217(7) 0.104(7) Uiso 0.50 1 d P A 1
H19A H 0.5812 0.5625 0.2407 0.156 Uiso 0.50 1 calc PR A 1
H19B H 0.4935 0.5787 0.2253 0.156 Uiso 0.50 1 calc PR A 1
H19C H 0.5557 0.6536 0.2262 0.156 Uiso 0.50 1 calc PR A 1
C20 C 0.5091(13) 0.4372(16) 0.1703(8) 0.096(7) Uiso 0.50 1 d P A 1
H20A H 0.5411 0.3958 0.1844 0.144 Uiso 0.50 1 calc PR A 1
H20B H 0.4810 0.4101 0.1483 0.144 Uiso 0.50 1 calc PR A 1
H20C H 0.4711 0.4618 0.1888 0.144 Uiso 0.50 1 calc PR A 1
C11' C 0.6418(12) 0.5663(15) 0.1225(6) 0.048(5) Uiso 0.50 1 d P A 2
C12' C 0.6440(9) 0.6353(11) 0.1505(5) 0.039(4) Uiso 0.50 1 d P A 2
C13' C 0.5917(10) 0.6108(12) 0.1804(5) 0.043(4) Uiso 0.50 1 d P A 2
C14' C 0.5531(11) 0.5303(16) 0.1700(7) 0.061(5) Uiso 0.50 1 d P A 2
C15' C 0.5871(15) 0.5049(14) 0.1308(8) 0.065(6) Uiso 0.50 1 d P A 2
C16' C 0.6980(15) 0.5595(19) 0.0897(8) 0.101(8) Uiso 0.50 1 d P A 2
H16D H 0.7428 0.5253 0.0981 0.152 Uiso 0.50 1 calc PR A 2
H16E H 0.7165 0.6152 0.0823 0.152 Uiso 0.50 1 calc PR A 2
H16F H 0.6723 0.5334 0.0667 0.152 Uiso 0.50 1 calc PR A 2
C17' C 0.6993(12) 0.7099(14) 0.1559(7) 0.073(5) Uiso 0.50 1 d P A 2
H17D H 0.7478 0.6915 0.1690 0.109 Uiso 0.50 1 calc PR A 2
H17E H 0.6735 0.7523 0.1724 0.109 Uiso 0.50 1 calc PR A 2
H17F H 0.7120 0.7338 0.1299 0.109 Uiso 0.50 1 calc PR A 2
C18' C 0.5790(15) 0.6612(17) 0.2190(7) 0.104(7) Uiso 0.50 1 d P A 2
H18D H 0.6160 0.6421 0.2394 0.156 Uiso 0.50 1 calc PR A 2
H18E H 0.5250 0.6529 0.2284 0.156 Uiso 0.50 1 calc PR A 2
H18F H 0.5878 0.7205 0.2136 0.156 Uiso 0.50 1 calc PR A 2
C19' C 0.504(2) 0.481(2) 0.1958(10) 0.145(12) Uiso 0.50 1 d P A 2
H19D H 0.5375 0.4508 0.2150 0.218 Uiso 0.50 1 calc PR A 2
H19E H 0.4748 0.4401 0.1798 0.218 Uiso 0.50 1 calc PR A 2
H19F H 0.4676 0.5168 0.2101 0.218 Uiso 0.50 1 calc PR A 2
C20' C 0.557(3) 0.424(4) 0.1194(13) 0.25(2) Uiso 0.50 1 d PD A 2
H20D H 0.5931 0.3808 0.1290 0.379 Uiso 0.50 1 calc PR A 2
H20E H 0.5536 0.4212 0.0903 0.379 Uiso 0.50 1 calc PR A 2
H20F H 0.5052 0.4161 0.1311 0.379 Uiso 0.50 1 calc PR A 2

loop_
_atom_site_aniso_label
_atom_site_aniso_U_11
_atom_site_aniso_U_22
_atom_site_aniso_U_33
_atom_site_aniso_U_23
_atom_site_aniso_U_13
_atom_site_aniso_U_12
Cu1 0.0575(6) 0.0581(7) 0.0541(6) -0.0058(5) -0.0083(4) -0.0163(5)
Mo1 0.0377(3) 0.0439(4) 0.0361(3) -0.0004(2) 0.0039(2) -0.0057(2)
Mo2 0.0394(3) 0.0474(4) 0.0389(3) 0.0041(3) -0.0059(2) -0.0012(3)
Mo3 0.0334(3) 0.0411(4) 0.0370(3) 0.0036(2) 0.0024(2) -0.0045(2)
S1 0.0523(10) 0.0482(12) 0.0478(11) 0.0083(8) 0.0013(8) -0.0116(8)
S2 0.0383(9) 0.0567(12) 0.0461(10) 0.0060(8) -0.0018(7) -0.0022(8)
S3 0.0484(9) 0.0484(11) 0.0435(10) -0.0025(8) -0.0013(8) 0.0027(8)
S4 0.0414(9) 0.0520(11) 0.0431(10) -0.0027(8) -0.0013(7) -0.0122(8)
I1 0.0857(4) 0.0830(5) 0.0635(4) -0.0122(3) -0.0115(3) -0.0352(3)
C21 0.055(4) 0.059(5) 0.040(4) 0.021(4) 0.004(3) -0.007(4)
C22 0.051(4) 0.040(4) 0.059(5) 0.011(4) 0.007(3) 0.000(3)
C23 0.048(4) 0.059(5) 0.062(5) 0.016(4) 0.006(4) -0.025(4)
C24 0.050(4) 0.055(5) 0.074(6) 0.020(4) 0.025(4) 0.000(4)
C25 0.090(6) 0.061(6) 0.048(5) 0.010(4) 0.020(4) -0.017(5)
C26 0.081(6) 0.098(8) 0.056(5) 0.036(5) -0.010(4) -0.008(5)
C27 0.085(6) 0.050(6) 0.089(7) 0.009(5) 0.023(5) -0.002(5)
C28 0.071(6) 0.096(8) 0.094(7) 0.011(6) -0.012(5) -0.044(5)
C29 0.067(6) 0.097(9) 0.132(10) 0.022(7) 0.043(6) 0.021(5)
C30 0.156(12) 0.095(9) 0.059(6) -0.001(6) 0.035(7) 0.011(8)
P1 0.0632(14) 0.134(3) 0.0636(16) -0.0104(17) -0.0005(12) 0.0007(16)
F1 0.302(17) 0.35(2) 0.208(13) 0.072(14) 0.085(12) -0.127(16)
F2 0.305(17) 0.40(2) 0.274(16) -0.215(18) -0.051(14) 0.188(18)
F3 0.147(9) 0.290(18) 0.44(2) 0.231(18) 0.030(11) -0.001(10)
F4 0.154(9) 0.278(18) 0.52(3) -0.26(2) 0.002(13) 0.034(10)
F5 0.126(8) 0.43(2) 0.190(11) -0.013(13) -0.065(7) -0.013(10)
F6 0.139(8) 0.37(2) 0.173(10) -0.071(11) -0.064(7) 0.024(9)
C31 0.195(17) 0.099(12) 0.173(16) 0.035(11) 0.019(13) -0.040(11)
Cl1 0.281(7) 0.310(9) 0.120(4) 0.044(5) -0.043(4) -0.131(6)
Cl2 0.154(5) 0.424(12) 0.334(10) 0.156(9) -0.049(5) 0.088(6)

loop_
_atom_type_symbol
_atom_type_description
_atom_type_scat_dispersion_real
_atom_type_scat_dispersion_imag
_atom_type_scat_source
C C 0.0033 0.0016 'International Tables Vol C Tables 4.2.6.8 and 6.1.1.4'
H H 0.0000 0.0000 'International Tables Vol C Tables 4.2.6.8 and 6.1.1.4'
P P 0.1023 0.0942 'International Tables Vol C Tables 4.2.6.8 and 6.1.1.4'
S S 0.1246 0.1234 'International Tables Vol C Tables 4.2.6.8 and 6.1.1.4'
Cu Cu 0.3201 1.2651 'International Tables Vol C Tables 4.2.6.8 and 6.1.1.4'
Mo Mo -1.6832 0.6857 'International Tables Vol C Tables 4.2.6.8 and 6.1.1.4'
I I -0.4742 1.8119 'International Tables Vol C Tables 4.2.6.8 and 6.1.1.4'
F F 0.0171 0.0103 'International Tables Vol C Tables 4.2.6.8 and 6.1.1.4'
Cl Cl 0.1484 0.1585 'International Tables Vol C Tables 4.2.6.8 and 6.1.1.4'

loop_
_geom_angle_atom_site_label_1
_geom_angle_atom_site_label_2
_geom_angle_atom_site_label_3
_geom_angle
S1 Cu1 S3 101.93(7)
S1 Cu1 S2 101.54(8)
S3 Cu1 S2 102.77(7)
S1 Cu1 I1 120.44(6)
S3 Cu1 I1 115.64(6)
S2 Cu1 I1 112.19(6)
S1 Cu1 Mo3 98.87(6)
S3 Cu1 Mo3 52.11(5)
S2 Cu1 Mo3 52.08(5)
I1 Cu1 Mo3 140.61(5)
S1 Cu1 Mo2 51.96(5)
S3 Cu1 Mo2 51.69(5)
S2 Cu1 Mo2 98.45(6)
I1 Cu1 Mo2 149.25(5)
Mo3 Cu1 Mo2 59.27(2)
S1 Cu1 Mo1 51.86(6)
S3 Cu1 Mo1 98.76(6)
S2 Cu1 Mo1 51.39(5)
I1 Cu1 Mo1 145.23(5)
Mo3 Cu1 Mo1 59.35(3)
Mo2 Cu1 Mo1 59.17(3)
S2 Mo1 S1 102.45(7)
S2 Mo1 S4 102.99(7)
S1 Mo1 S4 103.54(7)
S2 Mo1 C2' 97.4(6)
S1 Mo1 C2' 95.7(6)
S4 Mo1 C2' 148.0(5)
S2 Mo1 C5' 109.7(7)
S1 Mo1 C5' 141.1(6)
S4 Mo1 C5' 90.2(5)
C2' Mo1 C5' 59.5(7)
S2 Mo1 C4' 145.5(4)
S1 Mo1 C4' 105.9(5)
S4 Mo1 C4' 89.2(4)
C2' Mo1 C4' 60.7(6)
C5' Mo1 C4' 37.2(6)
S2 Mo1 C5 127.4(6)
S1 Mo1 C5 124.9(6)
S4 Mo1 C5 88.1(4)
C2' Mo1 C5 59.9(6)
C5' Mo1 C5 17.9(5)
C4' Mo1 C5 19.3(5)
S2 Mo1 C3' 134.2(4)
S1 Mo1 C3' 83.3(4)
S4 Mo1 C3' 120.0(4)
C2' Mo1 C3' 37.0(6)
C5' Mo1 C3' 58.7(6)
C4' Mo1 C3' 34.4(5)
C5 Mo1 C3' 46.5(6)
S2 Mo1 C1' 86.8(5)
S1 Mo1 C1' 130.2(7)
S4 Mo1 C1' 122.1(7)
C2' Mo1 C1' 34.6(7)
C5' Mo1 C1' 35.2(7)
C4' Mo1 C1' 59.8(6)
C5 Mo1 C1' 46.6(7)
C3' Mo1 C1' 58.2(6)
S2 Mo1 C4 140.4(5)
S1 Mo1 C4 94.2(6)
S4 Mo1 C4 107.7(7)
C2' Mo1 C4 44.7(8)
C5' Mo1 C4 47.0(7)
C4' Mo1 C4 19.8(5)
C5 Mo1 C4 32.7(7)
C3' Mo1 C4 14.7(6)
C1' Mo1 C4 55.8(6)
S2 Mo1 C3 108.9(5)
S1 Mo1 C3 88.1(4)
S4 Mo1 C3 142.7(5)
C2' Mo1 C3 12.5(6)
C5' Mo1 C3 61.4(6)
C4' Mo1 C3 53.5(6)
C5 Mo1 C3 57.2(6)
C3' Mo1 C3 25.3(5)
C1' Mo1 C3 43.6(7)
C4 Mo1 C3 35.4(7)
S2 Mo1 C1 93.9(4)
S1 Mo1 C1 144.8(4)
S4 Mo1 C1 102.8(5)
C2' Mo1 C1 50.9(6)
C5' Mo1 C1 18.1(5)
C4' Mo1 C1 51.7(6)
C5 Mo1 C1 34.1(6)
C3' Mo1 C1 63.4(5)
C1' Mo1 C1 19.5(5)
C4 Mo1 C1 55.5(6)
C3 Mo1 C1 57.0(6)
S3 Mo2 S1 102.27(7)
S3 Mo2 S4 103.18(7)
S1 Mo2 S4 103.32(7)
S3 Mo2 C15' 93.1(7)
S1 Mo2 C15' 102.0(7)
S4 Mo2 C15' 146.0(5)
S3 Mo2 C11' 88.8(5)
S1 Mo2 C11' 135.6(6)
S4 Mo2 C11' 115.9(6)
C15' Mo2 C11' 33.8(8)
S3 Mo2 C14' 128.3(7)
S1 Mo2 C14' 84.1(5)
S4 Mo2 C14' 125.5(7)
C15' Mo2 C14' 36.6(8)
C11' Mo2 C14' 56.8(7)
S3 Mo2 C12' 114.5(4)
S1 Mo2 C12' 139.1(5)
S4 Mo2 C12' 85.8(4)
C15' Mo2 C12' 60.3(7)
C11' Mo2 C12' 35.4(7)
C14' Mo2 C12' 59.5(7)
S3 Mo2 C13' 144.5(4)
S1 Mo2 C13' 105.3(5)
S4 Mo2 C13' 91.7(4)
C15' Mo2 C13' 59.7(7)
C11' Mo2 C13' 55.8(6)
C14' Mo2 C13' 36.2(6)
C12' Mo2 C13' 33.9(6)
S3 Mo2 C14 141.4(5)
S1 Mo2 C14 94.5(5)
S4 Mo2 C14 106.4(6)
C15' Mo2 C14 49.1(7)
C11' Mo2 C14 56.1(6)
C14' Mo2 C14 20.0(5)
C12' Mo2 C14 45.3(7)
C13' Mo2 C14 16.4(5)
S3 Mo2 C13 122.9(6)
S1 Mo2 C13 128.0(6)
S4 Mo2 C13 91.0(5)
C15' Mo2 C13 55.3(7)
C11' Mo2 C13 37.5(7)
C14' Mo2 C13 48.9(8)
C12' Mo2 C13 11.3(6)
C13' Mo2 C13 23.3(5)
C14 Mo2 C13 34.0(7)
S3 Mo2 C15 111.7(5)
S1 Mo2 C15 87.8(4)
S4 Mo2 C15 140.1(4)
C15' Mo2 C15 21.2(6)
C11' Mo2 C15 48.7(7)
C14' Mo2 C15 16.5(5)
C12' Mo2 C15 62.9(6)
C13' Mo2 C15 48.5(6)
C14 Mo2 C15 33.9(6)
C13 Mo2 C15 54.1(7)
S3 Mo2 C12 88.9(5)
S1 Mo2 C12 145.8(5)
S4 Mo2 C12 105.4(6)
C15' Mo2 C12 44.5(8)
C11' Mo2 C12 10.8(7)
C14' Mo2 C12 64.2(7)
C12' Mo2 C12 29.0(6)
C13' Mo2 C12 55.9(6)
C14 Mo2 C12 59.8(6)
C13 Mo2 C12 34.4(8)
C15 Mo2 C12 58.1(6)
S4 Mo3 S3 103.25(7)
S4 Mo3 S2 102.65(7)
S3 Mo3 S2 103.41(7)
S4 Mo3 C22 101.0(2)
S3 Mo3 C22 144.5(2)
S2 Mo3 C22 96.09(18)
S4 Mo3 C21 136.0(2)
S3 Mo3 C21 117.4(2)
S2 Mo3 C21 84.31(18)
C22 Mo3 C21 35.2(3)
S4 Mo3 C25 144.0(2)
S3 Mo3 C25 86.9(2)
S2 Mo3 C25 108.5(2)
C22 Mo3 C25 58.7(3)
C21 Mo3 C25 35.0(3)
S4 Mo3 C23 87.8(2)
S3 Mo3 C23 120.6(2)
S2 Mo3 C23 131.1(2)
C22 Mo3 C23 35.2(3)
C21 Mo3 C23 58.1(3)
C25 Mo3 C23 58.1(3)
S4 Mo3 C24 110.0(2)
S3 Mo3 C24 88.9(2)
S2 Mo3 C24 141.4(2)
C22 Mo3 C24 58.4(3)
C21 Mo3 C24 57.9(3)
C25 Mo3 C24 34.8(3)
C23 Mo3 C24 34.7(3)
S4 Mo3 Mo2 52.70(5)
S3 Mo3 Mo2 52.33(5)
S2 Mo3 Mo2 99.89(5)
C22 Mo3 Mo2 151.6(2)
C21 Mo3 Mo2 169.5(2)
C25 Mo3 Mo2 135.0(2)
C23 Mo3 Mo2 122.9(2)
C24 Mo3 Mo2 116.0(2)
S4 Mo3 Mo1 52.50(4)
S3 Mo3 Mo1 99.94(5)
S2 Mo3 Mo1 52.04(5)
C22 Mo3 Mo1 115.39(19)
C21 Mo3 Mo1 128.64(19)
C25 Mo3 Mo1 160.3(2)
C23 Mo3 Mo1 129.7(2)
C24 Mo3 Mo1 161.7(2)
Mo2 Mo3 Mo1 60.04(2)
S4 Mo3 Cu1 100.94(5)
S3 Mo3 Cu1 52.31(5)
S2 Mo3 Cu1 52.54(6)
C22 Mo3 Cu1 145.05(19)
C21 Mo3 Cu1 116.47(19)
C25 Mo3 Cu1 112.1(2)
C23 Mo3 Cu1 169.7(2)
C24 Mo3 Cu1 135.3(2)
Mo2 Mo3 Cu1 60.61(3)
Mo1 Mo3 Cu1 60.63(3)
Cu1 S1 Mo1 76.32(6)
Cu1 S1 Mo2 76.19(6)
Mo1 S1 Mo2 75.09(6)
Mo1 S2 Mo3 75.38(6)
Mo1 S2 Cu1 76.24(6)
Mo3 S2 Cu1 75.39(6)
Mo2 S3 Mo3 75.09(6)
Mo2 S3 Cu1 76.17(6)
Mo3 S3 Cu1 75.57(6)
Mo3 S4 Mo1 75.18(5)
Mo3 S4 Mo2 74.93(6)
Mo1 S4 Mo2 74.95(6)
C25 C21 C22 108.3(7)
C25 C21 C26 125.2(8)
C22 C21 C26 126.1(8)
C25 C21 Mo3 72.7(4)
C22 C21 Mo3 71.7(4)
C26 C21 Mo3 126.3(5)
C21 C22 C23 107.3(7)
C21 C22 C27 125.6(8)
C23 C22 C27 126.7(8)
C21 C22 Mo3 73.0(4)
C23 C22 Mo3 73.2(4)
C27 C22 Mo3 124.6(5)
C24 C23 C22 108.5(7)
C24 C23 C28 125.0(8)
C22 C23 C28 126.1(9)
C24 C23 Mo3 73.6(4)
C22 C23 Mo3 71.5(4)
C28 C23 Mo3 126.3(6)
C23 C24 C25 107.8(7)
C23 C24 C29 126.7(9)
C25 C24 C29 125.4(10)
C23 C24 Mo3 71.7(4)
C25 C24 Mo3 71.6(4)
C29 C24 Mo3 126.1(6)
C21 C25 C24 108.0(8)
C21 C25 C30 126.5(9)
C24 C25 C30 125.1(9)
C21 C25 Mo3 72.3(4)
C24 C25 Mo3 73.6(4)
C30 C25 Mo3 125.8(7)
C21 C26 H26A 109.5
C21 C26 H26B 109.5
H26A C26 H26B 109.5
C21 C26 H26C 109.5
H26A C26 H26C 109.5
H26B C26 H26C 109.5
C22 C27 H27A 109.5
C22 C27 H27B 109.5
H27A C27 H27B 109.5
C22 C27 H27C 109.5
H27A C27 H27C 109.5
H27B C27 H27C 109.5
C23 C28 H28A 109.5
C23 C28 H28B 109.5
H28A C28 H28B 109.5
C23 C28 H28C 109.5
H28A C28 H28C 109.5
H28B C28 H28C 109.5
C24 C29 H29A 109.5
C24 C29 H29B 109.5
H29A C29 H29B 109.5
C24 C29 H29C 109.5
H29A C29 H29C 109.5
H29B C29 H29C 109.5
C25 C30 H30A 109.5
C25 C30 H30B 109.5
H30A C30 H30B 109.5
C25 C30 H30C 109.5
H30A C30 H30C 109.5
H30B C30 H30C 109.5
F4 P1 F2 174.7(8)
F4 P1 F3 90.9(12)
F2 P1 F3 91.2(11)
F4 P1 F5 101.1(9)
F2 P1 F5 83.8(8)
F3 P1 F5 87.3(8)
F4 P1 F1 85.1(10)
F2 P1 F1 93.5(13)
F3 P1 F1 172.0(12)
F5 P1 F1 86.7(9)
F4 P1 F6 88.3(8)
F2 P1 F6 86.6(8)
F3 P1 F6 97.1(9)
F5 P1 F6 169.6(9)
F1 P1 F6 89.7(8)
Cl1 C31 Cl2 108.6(9)
Cl1 C31 H31A 110.0
Cl2 C31 H31A 110.0
Cl1 C31 H31B 110.0
Cl2 C31 H31B 110.0
H31A C31 H31B 108.4
C5 C1 C2 109.0(14)
C5 C1 C6 119(2)
C2 C1 C6 130.7(19)
C5 C1 Mo1 71.5(9)
C2 C1 Mo1 74.5(8)
C6 C1 Mo1 128.7(12)
C1 C2 C3 105.9(13)
C1 C2 C7 120.1(18)
C3 C2 C7 133(2)
C1 C2 Mo1 71.2(8)
C3 C2 Mo1 70.5(8)
C7 C2 Mo1 129.1(11)
C2 C3 C4 106.2(16)
C2 C3 C8 112.8(19)
C4 C3 C8 141(2)
C2 C3 Mo1 75.0(9)
C4 C3 Mo1 72.3(10)
C8 C3 Mo1 122.6(12)
C5 C4 C3 109.5(18)
C5 C4 C9 142(2)
C3 C4 C9 108(2)
C5 C4 Mo1 72.8(11)
C3 C4 Mo1 72.3(10)
C9 C4 Mo1 117.2(14)
C4 C5 C1 109.3(16)
C4 C5 C10 119(2)
C1 C5 C10 131(2)
C4 C5 Mo1 74.5(11)
C1 C5 Mo1 74.5(9)
C10 C5 Mo1 125.9(12)
C1 C6 H6A 109.5
C1 C6 H6B 109.5
H6A C6 H6B 109.5
C1 C6 H6C 109.5
H6A C6 H6C 109.5
H6B C6 H6C 109.5
C2 C7 H7A 109.5
C2 C7 H7B 109.5
H7A C7 H7B 109.5
C2 C7 H7C 109.5
H7A C7 H7C 109.5
H7B C7 H7C 109.5
C3 C8 H8A 109.5
C3 C8 H8B 109.5
H8A C8 H8B 109.5
C3 C8 H8C 109.5
H8A C8 H8C 109.5
H8B C8 H8C 109.5
C4 C9 H9A 109.5
C4 C9 H9B 109.5
H9A C9 H9B 109.5
C4 C9 H9C 109.5
H9A C9 H9C 109.5
H9B C9 H9C 109.5
C5 C10 H10A 109.5
C5 C10 H10B 109.5
H10A C10 H10B 109.5
C5 C10 H10C 109.5
H10A C10 H10C 109.5
H10B C10 H10C 109.5
C2' C1' C5' 110.7(18)
C2' C1' C6' 124(3)
C5' C1' C6' 125(3)
C2' C1' Mo1 71.6(11)
C5' C1' Mo1 71.4(10)
C6' C1' Mo1 127.8(16)
C1' C2' C7' 124(3)
C1' C2' C3' 105.6(17)
C7' C2' C3' 130(3)
C1' C2' Mo1 73.9(11)
C7' C2' Mo1 125.2(18)
C3' C2' Mo1 72.5(9)
C4' C3' C2' 110.2(14)
C4' C3' C8' 128.3(17)
C2' C3' C8' 121.2(19)
C4' C3' Mo1 72.4(8)
C2' C3' Mo1 70.5(9)
C8' C3' Mo1 128.1(13)
C3' C4' C9' 128.4(18)
C3' C4' C5' 105.8(13)
C9' C4' C5' 124(2)
C3' C4' Mo1 73.2(8)
C9' C4' Mo1 131.1(13)
C5' C4' Mo1 70.9(9)
C1' C5' C10' 133(3)
C1' C5' C4' 107.4(15)
C10' C5' C4' 119(2)
C1' C5' Mo1 73.4(10)
C10' C5' Mo1 125.4(16)
C4' C5' Mo1 71.9(9)
C1' C6' H6'A 109.5
C1' C6' H6'B 109.5
H6'A C6' H6'B 109.5
C1' C6' H6'C 109.5
H6'A C6' H6'C 109.5
H6'B C6' H6'C 109.5
C2' C7' H7'A 109.5
C2' C7' H7'B 109.5
H7'A C7' H7'B 109.5
C2' C7' H7'C 109.5
H7'A C7' H7'C 109.5
H7'B C7' H7'C 109.5
C3' C8' H8'A 109.5
C3' C8' H8'B 109.5
H8'A C8' H8'B 109.5
C3' C8' H8'C 109.5
H8'A C8' H8'C 109.5
H8'B C8' H8'C 109.5
C4' C9' H9'A 109.5
C4' C9' H9'B 109.5
H9'A C9' H9'B 109.5
C4' C9' H9'C 109.5
H9'A C9' H9'C 109.5
H9'B C9' H9'C 109.5
C5' C10' H10D 109.5
C5' C10' H10E 109.5
H10D C10' H10E 109.5
C5' C10' H10F 109.5
H10D C10' H10F 109.5
H10E C10' H10F 109.5
C15 C11 C12 111.3(15)
C15 C11 C16 113.5(16)
C12 C11 C16 135.1(17)
C15 C11 Mo2 71.4(9)
C12 C11 Mo2 72.2(10)
C16 C11 Mo2 126.7(11)
C13 C12 C11 99.3(18)
C13 C12 C17 141(2)
C11 C12 C17 117.4(18)
C13 C12 Mo2 71.3(11)
C11 C12 Mo2 73.6(10)
C17 C12 Mo2 130.4(13)
C14 C13 C12 117(2)
C14 C13 C18 130(2)
C12 C13 C18 113(2)
C14 C13 Mo2 72.9(11)
C12 C13 Mo2 74.3(12)
C18 C13 Mo2 120.5(15)
C13 C14 C15 102.8(16)
C13 C14 C19 121(2)
C15 C14 C19 136(2)
C13 C14 Mo2 73.1(11)
C15 C14 Mo2 73.8(9)
C19 C14 Mo2 124.4(14)
C14 C15 C11 109.5(14)
C14 C15 C20 114(2)
C11 C15 C20 135.7(18)
C14 C15 Mo2 72.3(9)
C11 C15 Mo2 74.7(9)
C20 C15 Mo2 124.9(12)
C11 C16 H16A 109.5
C11 C16 H16B 109.5
H16A C16 H16B 109.5
C11 C16 H16C 109.5
H16A C16 H16C 109.5
H16B C16 H16C 109.5
C12 C17 H17A 109.5
C12 C17 H17B 109.5
H17A C17 H17B 109.5
C12 C17 H17C 109.5
H17A C17 H17C 109.5
H17B C17 H17C 109.5
C13 C18 H18A 109.5
C13 C18 H18B 109.5
H18A C18 H18B 109.5
C13 C18 H18C 109.5
H18A C18 H18C 109.5
H18B C18 H18C 109.5
C14 C19 H19A 109.5
C14 C19 H19B 109.5
H19A C19 H19B 109.5
C14 C19 H19C 109.5
H19A C19 H19C 109.5
H19B C19 H19C 109.5
C15 C20 H20A 109.5
C15 C20 H20B 109.5
H20A C20 H20B 109.5
C15 C20 H20C 109.5
H20A C20 H20C 109.5
H20B C20 H20C 109.5
C15' C11' C12' 115.5(19)
C15' C11' C16' 123(3)
C12' C11' C16' 122(2)
C15' C11' Mo2 73.0(12)
C12' C11' Mo2 73.1(10)
C16' C11' Mo2 127.1(15)
C13' C12' C11' 103.5(16)
C13' C12' C17' 121.6(16)
C11' C12' C17' 133.5(19)
C13' C12' Mo2 73.2(9)
C11' C12' Mo2 71.6(10)
C17' C12' Mo2 129.2(13)
C12' C13' C14' 110.9(15)
C12' C13' C18' 123.1(18)
C14' C13' C18' 126.0(19)
C12' C13' Mo2 72.9(9)
C14' C13' Mo2 71.5(9)
C18' C13' Mo2 123.7(13)
C19' C14' C13' 126(3)
C19' C14' C15' 127(3)
C13' C14' C15' 105.7(16)
C19' C14' Mo2 129.4(19)
C13' C14' Mo2 72.3(9)
C15' C14' Mo2 71.2(11)
C11' C15' C20' 145(2)
C11' C15' C14' 104.1(18)
C20' C15' C14' 110(2)
C11' C15' Mo2 73.2(12)
C20' C15' Mo2 123(2)
C14' C15' Mo2 72.3(11)
C11' C16' H16D 109.5
C11' C16' H16E 109.5
H16D C16' H16E 109.5
C11' C16' H16F 109.5
H16D C16' H16F 109.5
H16E C16' H16F 109.5
C12' C17' H17D 109.5
C12' C17' H17E 109.5
H17D C17' H17E 109.5
C12' C17' H17F 109.5
H17D C17' H17F 109.5
H17E C17' H17F 109.5
C13' C18' H18D 109.5
C13' C18' H18E 109.5
H18D C18' H18E 109.5
C13' C18' H18F 109.5
H18D C18' H18F 109.5
H18E C18' H18F 109.5
C14' C19' H19D 109.5
C14' C19' H19E 109.5
H19D C19' H19E 109.5
C14' C19' H19F 109.5
H19D C19' H19F 109.5
H19E C19' H19F 109.5
C15' C20' H20D 109.5
C15' C20' H20E 109.5
H20D C20' H20E 109.5
C15' C20' H20F 109.5
H20D C20' H20F 109.5
H20E C20' H20F 109.5

loop_
_geom_bond_atom_site_label_1
_geom_bond_atom_site_label_2
_geom_bond_distance
Cu1 S1 2.314(2)
Cu1 S3 2.323(2)
Cu1 S2 2.332(2)
Cu1 I1 2.4570(10)
Cu1 Mo3 2.8428(11)
Cu1 Mo2 2.8569(11)
Cu1 Mo1 2.8600(12)
Mo1 S2 2.3009(19)
Mo1 S1 2.315(2)
Mo1 S4 2.3173(17)
Mo1 C2' 2.327(18)
Mo1 C5' 2.331(18)
Mo1 C4' 2.345(15)
Mo1 C5 2.352(16)
Mo1 C3' 2.356(13)
Mo1 C1' 2.357(18)
Mo1 C4 2.37(2)
Mo1 C3 2.375(16)
Mo1 C1 2.390(14)
Mo2 S3 2.3087(19)
Mo2 S1 2.3170(18)
Mo2 S4 2.322(2)
Mo2 C15' 2.33(2)
Mo2 C11' 2.330(19)
Mo2 C14' 2.343(19)
Mo2 C12' 2.350(15)
Mo2 C13' 2.353(15)
Mo2 C14 2.361(16)
Mo2 C13 2.36(2)
Mo2 C15 2.380(15)
Mo2 C12 2.404(19)
Mo3 S4 2.3117(19)
Mo3 S3 2.317(2)
Mo3 S2 2.3174(17)
Mo3 C22 2.337(7)
Mo3 C21 2.354(7)
Mo3 C25 2.358(8)
Mo3 C23 2.359(7)
Mo3 C24 2.384(7)
C21 C25 1.418(12)
C21 C22 1.419(11)
C21 C26 1.487(11)
C22 C23 1.421(11)
C22 C27 1.477(11)
C23 C24 1.416(12)
C23 C28 1.485(11)
C24 C25 1.418(12)
C24 C29 1.476(12)
C25 C30 1.490(14)
C26 H26A 0.9600
C26 H26B 0.9600
C26 H26C 0.9600
C27 H27A 0.9600
C27 H27B 0.9600
C27 H27C 0.9600
C28 H28A 0.9600
C28 H28B 0.9600
C28 H28C 0.9600
C29 H29A 0.9600
C29 H29B 0.9600
C29 H29C 0.9600
C30 H30A 0.9600
C30 H30B 0.9600
C30 H30C 0.9600
P1 F4 1.436(11)
P1 F2 1.464(12)
P1 F3 1.471(11)
P1 F5 1.472(10)
P1 F1 1.475(11)
P1 F6 1.476(10)
C31 Cl1 1.647(16)
C31 Cl2 1.717(18)
C31 H31A 0.9700
C31 H31B 0.9700
C1 C5 1.39(2)
C1 C2 1.42(2)
C1 C6 1.50(3)
C2 C3 1.43(2)
C2 C7 1.48(2)
C3 C4 1.44(3)
C3 C8 1.53(3)
C4 C5 1.33(3)
C4 C9 1.59(3)
C5 C10 1.49(3)
C6 H6A 0.9600
C6 H6B 0.9600
C6 H6C 0.9600
C7 H7A 0.9600
C7 H7B 0.9600
C7 H7C 0.9600
C8 H8A 0.9600
C8 H8B 0.9600
C8 H8C 0.9600
C9 H9A 0.9600
C9 H9B 0.9600
C9 H9C 0.9600
C10 H10A 0.9600
C10 H10B 0.9600
C10 H10C 0.9600
C1' C2' 1.39(3)
C1' C5' 1.42(3)
C1' C6' 1.44(3)
C2' C7' 1.42(3)
C2' C3' 1.49(3)
C3' C4' 1.39(2)
C3' C8' 1.52(3)
C4' C9' 1.47(3)
C4' C5' 1.49(3)
C5' C10' 1.48(3)
C6' H6'A 0.9600
C6' H6'B 0.9600
C6' H6'C 0.9600
C7' H7'A 0.9600
C7' H7'B 0.9600
C7' H7'C 0.9600
C8' H8'A 0.9600
C8' H8'B 0.9600
C8' H8'C 0.9600
C9' H9'A 0.9600
C9' H9'B 0.9600
C9' H9'C 0.9600
C10' H10D 0.9600
C10' H10E 0.9600
C10' H10F 0.9600
C11 C15 1.40(3)
C11 C12 1.42(3)
C11 C16 1.51(2)
C12 C13 1.41(3)
C12 C17 1.46(3)
C13 C14 1.38(3)
C13 C18 1.59(3)
C14 C15 1.38(3)
C14 C19 1.47(3)
C15 C20 1.48(3)
C16 H16A 0.9600
C16 H16B 0.9600
C16 H16C 0.9600
C17 H17A 0.9600
C17 H17B 0.9600
C17 H17C 0.9600
C18 H18A 0.9600
C18 H18B 0.9600
C18 H18C 0.9600
C19 H19A 0.9600
C19 H19B 0.9600
C19 H19C 0.9600
C20 H20A 0.9600
C20 H20B 0.9600
C20 H20C 0.9600
C11' C15' 1.35(3)
C11' C12' 1.42(3)
C11' C16' 1.43(3)
C12' C13' 1.37(2)
C12' C17' 1.50(3)
C13' C14' 1.46(3)
C13' C18' 1.51(3)
C14' C19' 1.41(4)
C14' C15' 1.47(3)
C15' C20' 1.41(5)
C16' H16D 0.9600
C16' H16E 0.9600
C16' H16F 0.9600
C17' H17D 0.9600
C17' H17E 0.9600
C17' H17F 0.9600
C18' H18D 0.9600
C18' H18E 0.9600
C18' H18F 0.9600
C19' H19D 0.9600
C19' H19E 0.9600
C19' H19F 0.9600
C20' H20D 0.9600
C20' H20E 0.9600
C20' H20F 0.9600
